data_7707455
loop_
_publ_author_name
'Masahara, Shingo'
'Yokoyama, Hiromichi'
'Suzaki, Yuji'
'Ide, Tomohito'

_publ_section_title
;
 Convenient synthesis of copper(I) halide quasi-one-dimensional
 coordination polymers: their structures and solid-state luminescent
 properties.
;
_journal_issue 25
_journal_name_full 'Dalton transactions (Cambridge, England : 2003)'
_journal_page_first 8889
_journal_page_last 8898
_journal_paper_doi 10.1039/d1dt01571k
_journal_volume 50
_journal_year 2021
_chemical_formula_moiety '3(C21 H27 Cl1 Cu1 N3)'
_chemical_formula_sum 'C63 H81 Cl3 Cu3 N9'
_chemical_formula_weight 1261.33
_space_group_crystal_system trigonal
_space_group_IT_number 160
_space_group_name_Hall 'R 3 -2"'
_space_group_name_H-M_alt 'R 3 m :H'
_atom_sites_solution_hydrogens geom
_atom_sites_solution_primary dual
_audit_creation_date 2021-03-13
_audit_creation_method
;
Olex2 1.3
(compiled 2020.11.12 svn.r5f609507 for OlexSys, GUI svn.r6272)
;
_audit_update_record
;
2021-03-13 deposited with the CCDC.	2021-05-19 downloaded from the CCDC.
;
_cell_angle_alpha 90
_cell_angle_beta 90
_cell_angle_gamma 120
_cell_formula_units_Z 1
_cell_length_a 14.7196(5)
_cell_length_b 14.7196(5)
_cell_length_c 8.3670(4)
_cell_measurement_reflns_used 1527
_cell_measurement_temperature 90
_cell_measurement_theta_max 76.2530
_cell_measurement_theta_min 8.7270
_cell_volume 1569.97(11)
_computing_cell_refinement 'CrysAlisPro 1.171.40.84a (Rigaku OD, 2020)'
_computing_data_collection 'CrysAlisPro 1.171.40.84a (Rigaku OD, 2020)'
_computing_data_reduction 'CrysAlisPro 1.171.40.84a (Rigaku OD, 2020)'
_computing_molecular_graphics 'Olex2 1.3 (Dolomanov et al., 2009)'
_computing_publication_material 'Olex2 1.3 (Dolomanov et al., 2009)'
_computing_structure_refinement 'SHELXL 2018/3 (Sheldrick, 2015)'
_computing_structure_solution 'SHELXT 2018/2 (Sheldrick, 2018)'
_diffrn_ambient_temperature 90
_diffrn_detector 'Hybrid Pixel Array Detector'
_diffrn_detector_area_resol_mean 10.0000
_diffrn_detector_type HyPix
_diffrn_measured_fraction_theta_full 0.983
_diffrn_measured_fraction_theta_max 0.955
_diffrn_measurement_details
;
List of Runs (angles in degrees, time in seconds):

  # Type    Start    End  Width  t~exp~   \w     \q     \k     \f   Frames
#--------------------------------------------------------------------------
  1  \w    -14.00  55.00   0.50    0.05    --   46.45-100.00  21.00  138
  2  \w     34.00  70.00   0.50    0.05    --  104.61 -61.00 -30.00   72
  3  \w     35.00  61.00   0.50    0.05    --  104.61 -61.00 -60.00   52
  4  \w     92.00 117.00   0.50    0.05    --  104.61  24.00 -22.00   50
  5  \w    140.00 178.00   0.50    0.05    --  104.61  24.00 -22.00   76
  6  \w     -3.00  29.00   0.50    0.05    --  -46.45  19.00 120.00   64
  7  \w    -64.00 -33.00   0.50    0.05    -- -102.00  61.00 120.00   62
  8  \w    -69.00 -44.00   0.50    0.05    -- -102.00  61.00  60.00   50
  9  \w    -68.00 -42.00   0.50    0.05    -- -102.00  61.00 -60.00   52
 10  \w    -63.00 -38.00   0.50    0.05    -- -102.00  58.00-105.00   50
 11  \w   -169.00 -90.00   0.50    0.05    -- -102.00 -34.00 127.00  158
;
_diffrn_measurement_device 'four-circle diffractometer'
_diffrn_measurement_device_type 'XtaLAB Synergy R, DW system, HyPix'
_diffrn_measurement_method '\w scans'
_diffrn_orient_matrix_type 'CrysAlisPro convention (1999,Acta A55,543-557)'
_diffrn_orient_matrix_UB_11 0.1053457000
_diffrn_orient_matrix_UB_12 0.0094583000
_diffrn_orient_matrix_UB_13 -0.0486249000
_diffrn_orient_matrix_UB_21 -0.0104233000
_diffrn_orient_matrix_UB_22 0.0364408000
_diffrn_orient_matrix_UB_23 -0.1681094000
_diffrn_orient_matrix_UB_31 0.0583871000
_diffrn_orient_matrix_UB_32 0.1148640000
_diffrn_orient_matrix_UB_33 0.0573544000
_diffrn_radiation_monochromator mirror
_diffrn_radiation_probe x-ray
_diffrn_radiation_type 'Cu K\a'
_diffrn_radiation_wavelength 1.54184
_diffrn_reflns_av_R_equivalents 0.0119
_diffrn_reflns_av_unetI/netI 0.0115
_diffrn_reflns_Laue_measured_fraction_full 0.983
_diffrn_reflns_Laue_measured_fraction_max 0.955
_diffrn_reflns_limit_h_max 17
_diffrn_reflns_limit_h_min -18
_diffrn_reflns_limit_k_max 16
_diffrn_reflns_limit_k_min -16
_diffrn_reflns_limit_l_max 10
_diffrn_reflns_limit_l_min -9
_diffrn_reflns_number 1562
_diffrn_reflns_point_group_measured_fraction_full 0.860
_diffrn_reflns_point_group_measured_fraction_max 0.817
_diffrn_reflns_theta_full 67.684
_diffrn_reflns_theta_max 76.408
_diffrn_reflns_theta_min 8.746
_diffrn_source 'Rotating-anode X-ray tube'
_diffrn_source_type 'Rigaku (Cu) X-ray Source'
_exptl_absorpt_coefficient_mu 2.701
_exptl_absorpt_correction_T_max 1.00000
_exptl_absorpt_correction_T_min 0.75470
_exptl_absorpt_correction_type multi-scan
_exptl_absorpt_process_details
;
CrysAlisPro 1.171.40.84a (Rigaku Oxford Diffraction, 2020)
Empirical absorption correction using spherical harmonics,
implemented in SCALE3 ABSPACK scaling algorithm.
;
_exptl_crystal_colour 'clear light green'
_exptl_crystal_colour_lustre clear
_exptl_crystal_colour_modifier light
_exptl_crystal_colour_primary green
_exptl_crystal_density_diffrn 1.334
_exptl_crystal_description needle
_exptl_crystal_F_000 660
_exptl_crystal_size_max 0.484
_exptl_crystal_size_mid 0.403
_exptl_crystal_size_min 0.314
_refine_diff_density_max 0.241
_refine_diff_density_min -0.244
_refine_diff_density_rms 0.038
_refine_ls_abs_structure_details
;
 Refined as an inversion twin.
;
_refine_ls_abs_structure_Flack 0.11(3)
_refine_ls_extinction_method none
_refine_ls_goodness_of_fit_ref 1.124
_refine_ls_hydrogen_treatment constr
_refine_ls_matrix_type full
_refine_ls_number_parameters 58
_refine_ls_number_reflns 679
_refine_ls_number_restraints 1
_refine_ls_restrained_S_all 1.124
_refine_ls_R_factor_all 0.0170
_refine_ls_R_factor_gt 0.0170
_refine_ls_shift/su_max 0.000
_refine_ls_shift/su_mean 0.000
_refine_ls_structure_factor_coef Fsqd
_refine_ls_weighting_details 'w=1/[\s^2^(Fo^2^)+(0.0221P)^2^+1.5759P] where P=(Fo^2^+2Fc^2^)/3'
_refine_ls_weighting_scheme calc
_refine_ls_wR_factor_gt 0.0456
_refine_ls_wR_factor_ref 0.0456
_reflns_Friedel_coverage 0.693
_reflns_Friedel_fraction_full 0.734
_reflns_Friedel_fraction_max 0.676
_reflns_number_gt 679
_reflns_number_total 679
_reflns_threshold_expression 'I > 2\s(I)'
_cod_data_source_file d1dt01571k2.cif
_cod_data_source_block hy327
_cod_depositor_comments 'Adding full bibliography for 7707451--7707455.cif.'
_cod_original_cell_volume 1569.97(13)
_cod_original_sg_symbol_H-M 'R 3 m'
_cod_database_code 7707455
_shelx_shelxl_version_number 2018/3
_shelx_space_group_comment
;
The symmetry employed for this shelxl refinement is uniquely defined
by the following loop, which should always be used as a source of
symmetry information in preference to the above space-group names.
They are only intended as comments.
;
_shelx_estimated_absorpt_t_max 0.484
_shelx_estimated_absorpt_t_min 0.355
_reflns_odcompleteness_completeness 98.60
_reflns_odcompleteness_iscentric 1
_reflns_odcompleteness_theta 66.97
_olex2_refinement_description
;
1. Twinned data refinement
 Scales: 0.89(3)
 0.11(3)
2. Fixed Uiso
 At 1.2 times of:
  All C(H) groups
 At 1.5 times of:
  All C(H,H,H) groups
3. Others
 Fixed Sof: H6A(0.5) H6B(0.5) H6C(0.5) H7A(0.5) H7B(0.5) H7C(0.5)
4.a Aromatic/amide H refined with riding coordinates:
 C5(H5), C1(H1), C3(H3)
4.b Idealised Me refined as rotating group:
 C6(H6A,H6B,H6C), C7(H7A,H7B,H7C)
;
_olex2_submission_special_instructions 'No special instructions were received'
_oxdiff_exptl_absorpt_empirical_details
;
Empirical correction (ABSPACK) includes:
- Absorption correction using spherical harmonics
- Frame scaling
;
_oxdiff_exptl_absorpt_empirical_full_max 1.201
_oxdiff_exptl_absorpt_empirical_full_min 0.873

loop_
_space_group_symop_operation_xyz
'x, y, z'
'-y, x-y, z'
'-x+y, -x, z'
'-y, -x, z'
'-x+y, y, z'
'x, x-y, z'
'x+2/3, y+1/3, z+1/3'
'-y+2/3, x-y+1/3, z+1/3'
'-x+y+2/3, -x+1/3, z+1/3'
'-y+2/3, -x+1/3, z+1/3'
'-x+y+2/3, y+1/3, z+1/3'
'x+2/3, x-y+1/3, z+1/3'
'x+1/3, y+2/3, z+2/3'
'-y+1/3, x-y+2/3, z+2/3'
'-x+y+1/3, -x+2/3, z+2/3'
'-y+1/3, -x+2/3, z+2/3'
'-x+y+1/3, y+2/3, z+2/3'
'x+1/3, x-y+2/3, z+2/3'

loop_
_atom_site_label
_atom_site_type_symbol
_atom_site_fract_x
_atom_site_fract_y
_atom_site_fract_z
_atom_site_U_iso_or_equiv
_atom_site_adp_type
_atom_site_occupancy
_atom_site_site_symmetry_order
_atom_site_calc_flag
_atom_site_refinement_flags_posn
_atom_site_refinement_flags_adp
_atom_site_refinement_flags_occupancy
_atom_site_disorder_assembly
_atom_site_disorder_group
N1 N 0.25632(9) 0.51264(18) 0.4823(3) 0.0136(5) Uani 1 2 d S T P . .
C5 C 0.23963(13) 0.4793(3) 0.6341(4) 0.0170(6) Uani 1 2 d S T P . .
H5 H 0.264637 0.529273 0.715050 0.020 Uiso 1 2 calc R U P . .
C4 C 0.18680(14) 0.3736(3) 0.6775(5) 0.0194(7) Uani 1 2 d S T P . .
C2 C 0.16617(13) 0.3323(3) 0.3960(4) 0.0168(7) Uani 1 2 d S T P . .
C1 C 0.21988(11) 0.4398(2) 0.3663(3) 0.0155(6) Uani 1 2 d S T P . .
H1 H 0.231141 0.462282 0.260564 0.019 Uiso 1 2 calc R U P . .
C3 C 0.15002(14) 0.3000(3) 0.5537(4) 0.0193(7) Uani 1 2 d S T P . .
H3 H 0.114395 0.228790 0.577532 0.023 Uiso 1 2 calc R U P . .
C6 C 0.12825(13) 0.2565(3) 0.2569(4) 0.0292(8) Uani 1 2 d S T P . .
H6A H 0.102478 0.186456 0.295772 0.044 Uiso 0.5 1 calc R U P A -1
H6B H 0.185308 0.274576 0.184288 0.044 Uiso 0.5 1 calc R U P A -1
H6C H 0.072901 0.260343 0.202294 0.044 Uiso 0.5 1 calc R U P A -1
C7 C 0.17086(15) 0.3417(3) 0.8500(4) 0.0330(10) Uani 1 2 d S T P . .
H7A H 0.101221 0.323778 0.882039 0.049 Uiso 0.5 1 calc R U P B -1
H7B H 0.221096 0.398872 0.914263 0.049 Uiso 0.5 1 calc R U P B -1
H7C H 0.180048 0.282080 0.864146 0.049 Uiso 0.5 1 calc R U P B -1
Cu1 Cu 0.333333 0.666667 0.42238(7) 0.0121(2) Uani 1 6 d S T P . .
Cl1 Cl 0.333333 0.666667 0.13335(13) 0.0136(3) Uani 1 6 d S T P . .

loop_
_atom_site_aniso_label
_atom_site_aniso_U_11
_atom_site_aniso_U_22
_atom_site_aniso_U_33
_atom_site_aniso_U_23
_atom_site_aniso_U_13
_atom_site_aniso_U_12
N1 0.0138(8) 0.0127(11) 0.0139(11) 0.0023(9) 0.0011(5) 0.0063(6)
C5 0.0201(10) 0.0148(15) 0.0144(14) -0.0003(12) -0.0002(6) 0.0074(7)
C4 0.0232(12) 0.0161(17) 0.0166(17) 0.0022(14) 0.0011(7) 0.0081(8)
C2 0.0203(11) 0.0136(13) 0.0143(18) 0.0005(14) 0.0003(7) 0.0068(7)
C1 0.0179(10) 0.0139(14) 0.0135(14) 0.0022(11) 0.0011(6) 0.0070(7)
C3 0.0208(12) 0.0120(16) 0.0222(19) 0.0047(13) 0.0023(7) 0.0060(8)
C6 0.0432(17) 0.0118(16) 0.0223(19) 0.0006(14) 0.0003(7) 0.0059(8)
C7 0.052(2) 0.0235(18) 0.014(2) 0.0052(15) 0.0026(7) 0.0118(9)
Cu1 0.0116(2) 0.0116(2) 0.0130(4) 0.000 0.000 0.00580(12)
Cl1 0.0144(4) 0.0144(4) 0.0119(6) 0.000 0.000 0.00721(18)

loop_
_atom_type_symbol
_atom_type_description
_atom_type_scat_dispersion_real
_atom_type_scat_dispersion_imag
_atom_type_scat_source
C C 0.0181 0.0091 'International Tables Vol C Tables 4.2.6.8 and 6.1.1.4'
H H 0.0000 0.0000 'International Tables Vol C Tables 4.2.6.8 and 6.1.1.4'
Cl Cl 0.3639 0.7018 'International Tables Vol C Tables 4.2.6.8 and 6.1.1.4'
Cu Cu -1.9646 0.5888 'International Tables Vol C Tables 4.2.6.8 and 6.1.1.4'
N N 0.0311 0.0180 'International Tables Vol C Tables 4.2.6.8 and 6.1.1.4'

loop_
_geom_angle_atom_site_label_1
_geom_angle_atom_site_label_2
_geom_angle_atom_site_label_3
_geom_angle
_geom_angle_site_symmetry_1
_geom_angle_site_symmetry_3
_geom_angle_publ_flag
C5 N1 C1 117.7(3) . . ?
C5 N1 Cu1 122.8(2) . . ?
C1 N1 Cu1 119.43(19) . . ?
N1 C5 H5 118.2 . . ?
N1 C5 C4 123.6(3) . . ?
C4 C5 H5 118.2 . . ?
C5 C4 C3 117.1(3) . . ?
C5 C4 C7 120.8(3) . . ?
C3 C4 C7 122.1(3) . . ?
C1 C2 C6 119.4(3) . . ?
C3 C2 C1 117.6(3) . . ?
C3 C2 C6 123.0(3) . . ?
N1 C1 C2 123.4(3) . . ?
N1 C1 H1 118.3 . . ?
C2 C1 H1 118.3 . . ?
C4 C3 H3 119.7 . . ?
C2 C3 C4 120.5(3) . . ?
C2 C3 H3 119.7 . . ?
C2 C6 H6A 109.5 . . ?
C2 C6 H6B 109.5 . . ?
C2 C6 H6C 109.5 . . ?
H6A C6 H6B 109.5 . . ?
H6A C6 H6C 109.5 . . ?
H6B C6 H6C 109.5 . . ?
C4 C7 H7A 109.5 . . ?
C4 C7 H7B 109.5 . . ?
C4 C7 H7C 109.5 . . ?
H7A C7 H7B 109.5 . . ?
H7A C7 H7C 109.5 . . ?
H7B C7 H7C 109.5 . . ?
N1 Cu1 N1 114.10(6) 2_665 . ?
N1 Cu1 N1 114.10(6) 3_565 . ?
N1 Cu1 N1 114.09(6) 3_565 2_665 ?
N1 Cu1 Cl1 104.32(7) 3_565 . ?
N1 Cu1 Cl1 104.32(7) . . ?
N1 Cu1 Cl1 104.32(7) 2_665 . ?

loop_
_geom_bond_atom_site_label_1
_geom_bond_atom_site_label_2
_geom_bond_distance
_geom_bond_site_symmetry_2
_geom_bond_publ_flag
N1 C5 1.340(4) . ?
N1 C1 1.343(4) . ?
N1 Cu1 2.026(2) . ?
C5 H5 0.9300 . ?
C5 C4 1.395(5) . ?
C4 C3 1.398(5) . ?
C4 C7 1.500(5) . ?
C2 C1 1.392(4) . ?
C2 C3 1.382(5) . ?
C2 C6 1.513(4) . ?
C1 H1 0.9300 . ?
C3 H3 0.9300 . ?
C6 H6A 0.9600 . ?
C6 H6B 0.9600 . ?
C6 H6C 0.9600 . ?
C7 H7A 0.9600 . ?
C7 H7B 0.9600 . ?
C7 H7C 0.9600 . ?
Cu1 Cl1 2.4183(12) . ?

loop_
_geom_torsion_atom_site_label_1
_geom_torsion_atom_site_label_2
_geom_torsion_atom_site_label_3
_geom_torsion_atom_site_label_4
_geom_torsion
_geom_torsion_site_symmetry_1
_geom_torsion_site_symmetry_2
_geom_torsion_site_symmetry_3
_geom_torsion_site_symmetry_4
_geom_torsion_publ_flag
N1 C5 C4 C3 0.000(2) . . . . ?
N1 C5 C4 C7 180.000(1) . . . . ?
C5 N1 C1 C2 0.000(1) . . . . ?
C5 C4 C3 C2 0.000(1) . . . . ?
C1 N1 C5 C4 0.000(2) . . . . ?
C1 C2 C3 C4 0.000(1) . . . . ?
C3 C2 C1 N1 0.000(1) . . . . ?
C6 C2 C1 N1 180.000(1) . . . . ?
C6 C2 C3 C4 180.000(1) . . . . ?
C7 C4 C3 C2 180.000(2) . . . . ?
Cu1 N1 C5 C4 180.000(1) . . . . ?
Cu1 N1 C1 C2 180.000(1) . . . . ?

loop_
_twin_individual_id
_twin_individual_mass_fraction_refined
1 0.89(3)
2 0.11(3)
